data_1568790
loop_
_publ_author_name
'Kacsir, Istv\'an'
'Sipos, Adrienn'
'Major, Evelin'
'Bajusz, Nikolett'
'B\'enyei, Attila'
'Bugly\'o, P\'eter'
'Soms\'ak, L\'aszl\'o'
'Kardos, G\'abor'
'Bai, P\'eter'
'Bokor, \'Eva'

_publ_section_title
;
 Half-Sandwich Type Platinum-Group Metal Complexes of C-Glucosaminyl
 Azines: Synthesis and Antineoplastic and Antimicrobial Activities
;
_journal_issue 7
_journal_name_full Molecules
_journal_page_first 3058
_journal_paper_doi 10.3390/molecules28073058
_journal_volume 28
_journal_year 2023
_chemical_absolute_configuration ad
_chemical_formula_moiety 'C42 H48 Cl F6 N2 O4 P Ru'
_chemical_formula_sum 'C42 H48 Cl F6 N2 O4 P Ru'
_chemical_formula_weight 926.31
_space_group_crystal_system monoclinic
_space_group_IT_number 4
_space_group_name_Hall 'P 2yb'
_space_group_name_H-M_alt 'P 1 21 1'
_atom_sites_solution_hydrogens mixed
_atom_sites_solution_primary direct
_atom_sites_solution_secondary difmap
_cell_angle_alpha 90
_cell_angle_beta 113.396(3)
_cell_angle_gamma 90
_cell_formula_units_Z 2
_cell_length_a 11.6071(16)
_cell_length_b 16.655(2)
_cell_length_c 11.7541(19)
_cell_measurement_reflns_used 2698
_cell_measurement_temperature 294.(2)
_cell_measurement_theta_max 20.1848
_cell_measurement_theta_min 2.2493
_cell_volume 2085.4(5)
_computing_cell_refinement 'APEX4 v2021.4-0 (Bruker AXS)'
_computing_data_collection 'Bruker Instrument Service vV6.2.6'
_computing_data_reduction 'SAINT V8.38A (Bruker AXS Inc., 2019)'
_computing_molecular_graphics Mercury
_computing_publication_material 'WinGX, PublCIF'
_computing_structure_refinement 'SHELXL-2019/1 (Sheldrick, 2019)'
_computing_structure_solution 'SHELXT 2014/5 (Sheldrick, 2014)'
_diffrn_ambient_temperature 294.(2)
_diffrn_measured_fraction_theta_full 0.995
_diffrn_measured_fraction_theta_max 0.995
_diffrn_measurement_device_type 'Bruker D8 VENTURE'
_diffrn_measurement_method '\w and \p scan'
_diffrn_radiation_monochromator 'multilayer mirror'
_diffrn_radiation_probe x-ray
_diffrn_radiation_type ' Mo K\a'
_diffrn_radiation_wavelength 0.71073
_diffrn_reflns_av_R_equivalents 0.1710
_diffrn_reflns_av_unetI/netI 0.1395
_diffrn_reflns_limit_h_max 13
_diffrn_reflns_limit_h_min -13
_diffrn_reflns_limit_k_max 20
_diffrn_reflns_limit_k_min -19
_diffrn_reflns_limit_l_max 14
_diffrn_reflns_limit_l_min -14
_diffrn_reflns_number 36696
_diffrn_reflns_theta_full 25.24
_diffrn_reflns_theta_max 25.37
_diffrn_reflns_theta_min 1.89
_diffrn_source 'microfocus sealed tube'
_diffrn_source_type 'INCOATEC I\mS 3.0'
_diffrn_source_voltage 50
_exptl_absorpt_coefficient_mu 0.548
_exptl_absorpt_correction_T_max 0.97
_exptl_absorpt_correction_T_min 0.87
_exptl_absorpt_correction_type multi-scan
_exptl_absorpt_process_details
;
SADABS-2016/2 - Bruker AXS area detector scaling and absorption correction
;
_exptl_crystal_colour yellow
_exptl_crystal_density_diffrn 1.475
_exptl_crystal_density_method 'not measured'
_exptl_crystal_description prism
_exptl_crystal_F_000 952
_exptl_crystal_size_max 0.259
_exptl_crystal_size_mid 0.236
_exptl_crystal_size_min 0.052
_refine_diff_density_max 0.586
_refine_diff_density_min -0.781
_refine_ls_abs_structure_details
;

Flack x determined using 1527 quotients [(I+)-(I-)]/[(I+)+(I-)]
(Parsons, Flack and Wagner, Acta Cryst. B69 (2013) 249-259).
;
_refine_ls_abs_structure_Flack 0.05(5)
_refine_ls_extinction_coef 0.0022(7)
_refine_ls_extinction_method 'SHELXL-2019/1 (Sheldrick 2019)'
_refine_ls_goodness_of_fit_ref 1.065
_refine_ls_hydrogen_treatment mixed
_refine_ls_matrix_type full
_refine_ls_number_parameters 524
_refine_ls_number_reflns 7605
_refine_ls_number_restraints 3
_refine_ls_restrained_S_all 1.065
_refine_ls_R_factor_all 0.1504
_refine_ls_R_factor_gt 0.0826
_refine_ls_shift/su_max 0.000
_refine_ls_shift/su_mean 0.000
_refine_ls_structure_factor_coef Fsqd
_refine_ls_weighting_details 'w=1/[\s^2^(Fo^2^)+(0.0270P)^2^+9.4947P] where P=(Fo^2^+2Fc^2^)/3'
_refine_ls_weighting_scheme calc
_refine_ls_wR_factor_gt 0.1483
_refine_ls_wR_factor_ref 0.1847
_reflns_Friedel_coverage 0.925
_reflns_Friedel_fraction_full 0.997
_reflns_Friedel_fraction_max 0.992
_reflns_number_gt 4883
_reflns_number_total 7605
_reflns_threshold_expression 'I > 2\s(I)'
_cod_data_source_file Kacsiretal.cif
_cod_data_source_block Ru_3a
_cod_database_code 1568790
_publcif_datablock.id {d26d6c8a-a9b5-416d-a7ce-dad270bf3b24}

_publcif_info_exptl_table_max_cols 4
_publcif_info_exptl_table_use_headnotes n
_publcif_funding_html
;
;

loop_
_space_group_symop_operation_xyz
'x, y, z'
'-x, y+1/2, -z'

loop_
_atom_site_type_symbol
_atom_site_label
_atom_site_fract_x
_atom_site_fract_y
_atom_site_fract_z
_atom_site_U_iso_or_equiv
_atom_site_adp_type
_atom_site_calc_flag
_atom_site_refinement_flags_adp
_atom_site_refinement_flags_occupancy
_atom_site_refinement_flags_posn
_atom_site_occupancy
_atom_site_disorder_assembly
_atom_site_disorder_group
C C1 0.5019(14) 0.4408(8) 0.7232(15) 0.039(4) Uani d . . . 1 . .
H H1A 0.472081 0.440989 0.632673 0.046000 Uiso calc U . R 1 . .
C C3 0.2963(14) 0.4535(8) 0.7563(16) 0.042(4) Uani d . . . 1 . .
H H3 0.237773 0.461036 0.669942 0.051000 Uiso calc U . R 1 . .
C C4 0.3468(18) 0.5341(10) 0.815(2) 0.053(5) Uani d . . . 1 . .
H H4 0.403383 0.527434 0.901895 0.064000 Uiso calc U . R 1 . .
C C5 0.4170(16) 0.5710(9) 0.7408(16) 0.045(4) Uani d . . . 1 . .
H H5 0.364354 0.568286 0.651916 0.054000 Uiso calc U . R 1 . .
C C6 0.4619(18) 0.6555(9) 0.7760(17) 0.056(5) Uani d . . . 1 . .
H H6A 0.521725 0.669170 0.740407 0.067000 Uiso calc U . R 1 . .
H H6B 0.391274 0.692028 0.742104 0.067000 Uiso calc U . R 1 . .
C C2 0.4047(14) 0.3995(8) 0.7619(16) 0.043(4) Uani d . . . 1 . .
H H2 0.447591 0.379882 0.847052 0.052000 Uiso calc U . R 1 . .
C C12 0.6270(14) 0.3977(9) 0.7795(14) 0.041(4) Uani d . . . 1 . .
C C13 0.7318(16) 0.4353(11) 0.8604(15) 0.054(5) Uani d . . . 1 . .
H H13A 0.727827 0.489481 0.877467 0.065000 Uiso calc U . R 1 . .
C C14 0.8434(18) 0.3946(13) 0.9173(19) 0.069(6) Uani d . . . 1 . .
H H14A 0.915835 0.420472 0.970410 0.083000 Uiso calc U . R 1 . .
C C15 0.8428(16) 0.3134(12) 0.8918(17) 0.061(5) Uani d . . . 1 . .
H H15A 0.915433 0.282993 0.928093 0.073000 Uiso calc U . R 1 . .
C C16 0.7352(14) 0.2791(9) 0.8134(14) 0.049(4) Uani d . . . 1 . .
H H16A 0.736742 0.224296 0.798861 0.059000 Uiso calc U . R 1 . .
C C21 0.3754(15) 0.1576(9) 0.4992(15) 0.043(4) Uani d . . . 1 . .
C C22 0.5030(16) 0.1450(9) 0.5384(16) 0.052(4) Uani d . . . 1 . .
H H22 0.539794 0.098232 0.590812 0.062000 Uiso calc U . R 1 . .
C C23 0.5841(17) 0.2051(10) 0.5305(16) 0.046(4) Uani d . . . 1 . .
H H23 0.674911 0.198440 0.575425 0.056000 Uiso calc U . R 1 . .
C C24 0.5351(18) 0.2813(9) 0.4760(18) 0.054(5) Uani d . . . 1 . .
C C25 0.4077(18) 0.2942(10) 0.4366(16) 0.056(5) Uani d . . . 1 . .
H H25 0.374726 0.348835 0.415904 0.068000 Uiso calc U . R 1 . .
C C26 0.3268(16) 0.2321(9) 0.4458(15) 0.050(5) Uani d . . . 1 . .
H H26 0.240028 0.245637 0.431707 0.061000 Uiso calc U . R 1 . .
C C27 0.2903(18) 0.0901(9) 0.510(2) 0.062(5) Uani d . . . 1 . .
H H27 0.342591 0.054382 0.576405 0.075000 Uiso calc U . R 1 . .
C C28 0.246(2) 0.0427(12) 0.393(2) 0.087(8) Uani d . . . 1 . .
H H28A 0.211934 -0.007400 0.404861 0.131000 Uiso calc U . R 1 . .
H H28B 0.315816 0.032480 0.369892 0.131000 Uiso calc U . R 1 . .
H H28C 0.183000 0.072394 0.327817 0.131000 Uiso calc U . R 1 . .
C C29 0.184(2) 0.1191(13) 0.543(2) 0.094(8) Uani d . . . 1 . .
H H29A 0.140110 0.073777 0.556596 0.141000 Uiso calc U . R 1 . .
H H29B 0.127029 0.150990 0.476121 0.141000 Uiso calc U . R 1 . .
H H29C 0.217419 0.151036 0.616813 0.141000 Uiso calc U . R 1 . .
C C30 0.621(2) 0.3465(11) 0.471(2) 0.083(7) Uani d . . . 1 . .
H H30A 0.635936 0.341105 0.396502 0.125000 Uiso calc U . R 1 . .
H H30B 0.699386 0.342562 0.541702 0.125000 Uiso calc U . R 1 . .
H H30C 0.583413 0.397746 0.471200 0.125000 Uiso calc U . R 1 . .
C C31 0.0351(16) 0.3568(11) 0.674(2) 0.062(5) Uani d . . . 1 . .
C C32 -0.0143(18) 0.3743(13) 0.554(2) 0.075(6) Uani d . . . 1 . .
H H32 -0.007817 0.426231 0.528072 0.090000 Uiso calc U . R 1 . .
C C33 -0.077(2) 0.3140(19) 0.463(3) 0.108(9) Uani d . . . 1 . .
H H33 -0.115352 0.326473 0.379480 0.129000 Uiso calc U . R 1 . .
C C34 -0.080(3) 0.2392(19) 0.504(4) 0.117(11) Uani d . . . 1 . .
H H34 -0.117497 0.198906 0.446434 0.140000 Uiso calc U . R 1 . .
C C35 -0.029(2) 0.2200(14) 0.629(3) 0.093(9) Uani d . . . 1 . .
H H35 -0.034812 0.167910 0.654122 0.112000 Uiso calc U . R 1 . .
C C36 0.034(2) 0.2799(12) 0.717(3) 0.085(8) Uani d . . . 1 . .
H H36 0.072323 0.267866 0.800885 0.102000 Uiso calc U . R 1 . .
C C37 0.1008(16) 0.4200(13) 0.769(2) 0.085(7) Uani d . . . 1 . .
H H37A 0.079603 0.472411 0.730236 0.102000 Uiso calc U . R 1 . .
H H37B 0.069900 0.417646 0.834398 0.102000 Uiso calc U . R 1 . .
C C41 0.1126(15) 0.6395(9) 0.8976(15) 0.046(4) Uani d . . . 1 . .
C C42 0.0805(17) 0.7048(11) 0.8255(18) 0.063(5) Uani d . . . 1 . .
H H42 0.132800 0.721238 0.787123 0.075000 Uiso calc U . R 1 . .
C C43 -0.0249(17) 0.7484(19) 0.8056(18) 0.081(5) Uani d . . . 1 . .
H H43 -0.042881 0.794018 0.755851 0.097000 Uiso calc U . R 1 . .
C C44 -0.1039(19) 0.7245(15) 0.860(2) 0.089(8) Uani d . . . 1 . .
H H44 -0.177360 0.753104 0.844323 0.106000 Uiso calc U . R 1 . .
C C45 -0.076(2) 0.6576(15) 0.937(2) 0.091(7) Uani d . . . 1 . .
H H45 -0.127749 0.642454 0.976853 0.109000 Uiso calc U . R 1 . .
C C46 0.034(2) 0.6134(12) 0.9549(19) 0.074(6) Uani d . . . 1 . .
H H46 0.053879 0.567460 1.003849 0.089000 Uiso calc U . R 1 . .
C C47 0.2332(17) 0.5954(11) 0.9188(17) 0.061(5) Uani d . . . 1 . .
H H47A 0.304433 0.625916 0.974535 0.073000 Uiso calc U . R 1 . .
H H47B 0.233205 0.543486 0.956296 0.073000 Uiso calc U . R 1 . .
C C61 0.515(2) 0.8129(11) 0.9034(19) 0.059(6) Uani d . . . 1 . .
C C62 0.397(2) 0.8212(11) 0.905(2) 0.075(6) Uani d . . . 1 . .
H H62 0.362077 0.778244 0.930275 0.090000 Uiso calc U . R 1 . .
C C63 0.331(2) 0.8922(18) 0.870(2) 0.100(8) Uani d . . . 1 . .
H H63 0.249879 0.896367 0.866821 0.119000 Uiso calc U . R 1 . .
C C64 0.388(4) 0.9574(16) 0.839(3) 0.112(12) Uani d . . . 1 . .
H H64 0.346500 1.006298 0.817454 0.134000 Uiso calc U . R 1 . .
C C65 0.504(3) 0.9495(16) 0.840(3) 0.113(10) Uani d . . . 1 . .
H H65 0.541801 0.993250 0.818681 0.136000 Uiso calc U . R 1 . .
C C66 0.568(2) 0.8788(12) 0.870(2) 0.078(6) Uani d . . . 1 . .
H H66 0.647467 0.874629 0.869484 0.094000 Uiso calc U . R 1 . .
N N2 0.3526(14) 0.3296(8) 0.6795(14) 0.049(4) Uani d . . D 1 . .
N N11 0.6247(12) 0.3184(7) 0.7540(13) 0.049(4) Uani d . . . 1 . .
O O3 0.2350(11) 0.4118(7) 0.8231(12) 0.060(3) Uani d . . . 1 . .
O O4 0.2428(11) 0.5850(7) 0.8036(11) 0.056(3) Uani d . . . 1 . .
O O5 0.5277(10) 0.5210(6) 0.7693(11) 0.049(3) Uani d . . . 1 . .
O O6 0.5179(14) 0.6650(8) 0.9033(13) 0.063(4) Uani d . . . 1 . .
C C67 0.5890(17) 0.7372(10) 0.9419(19) 0.063(5) Uani d . . . 1 . .
H H67A 0.653348 0.737506 0.908719 0.076000 Uiso calc U . R 1 . .
H H67B 0.631092 0.736748 1.031554 0.076000 Uiso calc U . R 1 . .
F F1 0.0320(13) 0.4908(12) 0.264(2) 0.175(8) Uani d . . . 1 . .
F F2 0.1826(16) 0.5713(8) 0.2701(16) 0.135(6) Uani d . . . 1 . .
F F3 0.188(2) 0.4392(10) 0.2272(18) 0.155(7) Uani d . . . 1 . .
F F4 0.3196(14) 0.4869(9) 0.401(2) 0.163(9) Uani d . . . 1 . .
F F5 0.1701(13) 0.4078(7) 0.4020(15) 0.108(5) Uani d . . . 1 . .
F F6 0.165(2) 0.5365(9) 0.4406(16) 0.181(9) Uani d . . . 1 . .
Cl Cl1 0.4831(5) 0.1791(3) 0.8023(4) 0.0637(13) Uani d . . . 1 . .
Ru Ru1 0.47376(11) 0.25395(6) 0.62700(11) 0.0422(4) Uani d . . . 1 . .
P P1 0.1726(5) 0.4895(3) 0.3316(6) 0.0713(16) Uani d . . . 1 . .
H H2A 0.334(18) 0.297(9) 0.727(15) 0.086000 Uiso d U . D 1 . .
H H2B 0.322(17) 0.341(12) 0.601(5) 0.086000 Uiso d U . D 1 . .

loop_
_atom_site_aniso_label
_atom_site_aniso_U_11
_atom_site_aniso_U_22
_atom_site_aniso_U_33
_atom_site_aniso_U_12
_atom_site_aniso_U_13
_atom_site_aniso_U_23
C1 0.045(9) 0.033(8) 0.048(10) 0.002(7) 0.028(8) 0.001(7)
C3 0.039(8) 0.038(8) 0.056(11) 0.004(7) 0.025(8) -0.005(7)
C4 0.060(11) 0.035(9) 0.066(14) 0.012(8) 0.027(11) -0.010(8)
C5 0.056(10) 0.039(8) 0.043(10) 0.004(7) 0.024(9) 0.001(7)
C6 0.084(14) 0.041(9) 0.050(12) 0.006(9) 0.034(11) 0.003(8)
C2 0.053(10) 0.037(8) 0.048(11) 0.001(7) 0.029(9) -0.005(7)
C12 0.045(9) 0.057(10) 0.020(9) 0.008(8) 0.011(8) 0.005(7)
C13 0.050(11) 0.069(11) 0.026(10) -0.007(9) -0.004(9) -0.001(8)
C14 0.053(12) 0.088(15) 0.059(14) -0.016(11) 0.015(11) 0.010(11)
C15 0.034(9) 0.089(14) 0.054(13) 0.008(9) 0.010(9) -0.003(10)
C16 0.042(9) 0.056(11) 0.042(10) 0.022(7) 0.007(8) 0.016(7)
C21 0.042(9) 0.039(8) 0.045(10) 0.005(7) 0.016(8) -0.004(7)
C22 0.059(11) 0.043(9) 0.050(12) 0.009(8) 0.019(10) -0.003(8)
C23 0.044(10) 0.051(10) 0.037(11) 0.011(8) 0.008(9) -0.004(8)
C24 0.067(13) 0.046(10) 0.058(13) 0.007(8) 0.032(11) 0.003(8)
C25 0.069(13) 0.045(9) 0.048(12) 0.015(9) 0.016(10) 0.000(8)
C26 0.047(9) 0.050(11) 0.053(11) 0.017(7) 0.019(9) -0.003(7)
C27 0.069(13) 0.037(9) 0.090(16) 0.000(8) 0.041(12) -0.007(9)
C28 0.12(2) 0.047(12) 0.10(2) -0.032(13) 0.048(18) -0.025(12)
C29 0.083(16) 0.097(16) 0.13(2) -0.009(13) 0.072(16) -0.025(15)
C30 0.107(17) 0.066(12) 0.107(19) -0.016(12) 0.074(16) -0.002(12)
C31 0.038(10) 0.047(10) 0.103(19) 0.005(8) 0.031(12) -0.003(11)
C32 0.045(11) 0.088(15) 0.090(19) 0.012(11) 0.025(12) 0.027(14)
C33 0.072(17) 0.14(3) 0.10(2) 0.001(17) 0.020(16) -0.04(2)
C34 0.082(17) 0.08(2) 0.19(4) -0.007(16) 0.06(2) -0.05(2)
C35 0.073(17) 0.073(14) 0.15(3) -0.012(13) 0.07(2) -0.002(19)
C36 0.079(16) 0.066(15) 0.13(2) -0.004(11) 0.066(17) -0.011(14)
C37 0.045(12) 0.101(16) 0.11(2) -0.004(11) 0.035(13) -0.033(14)
C41 0.044(9) 0.048(9) 0.041(11) 0.006(8) 0.012(9) -0.010(8)
C42 0.058(12) 0.066(12) 0.054(13) 0.014(9) 0.011(10) -0.006(10)
C43 0.065(11) 0.102(15) 0.071(13) 0.006(18) 0.022(10) -0.010(18)
C44 0.047(11) 0.13(2) 0.076(17) 0.011(12) 0.006(12) -0.030(14)
C45 0.088(17) 0.108(19) 0.10(2) -0.014(15) 0.063(16) -0.025(16)
C46 0.093(16) 0.064(12) 0.065(15) -0.012(12) 0.030(13) -0.011(10)
C47 0.058(11) 0.063(11) 0.054(13) 0.015(9) 0.014(10) -0.019(9)
C61 0.082(16) 0.048(11) 0.048(13) -0.019(11) 0.030(12) -0.009(9)
C62 0.102(17) 0.052(11) 0.091(17) 0.013(11) 0.059(14) -0.007(11)
C63 0.096(18) 0.14(3) 0.065(17) 0.039(18) 0.034(15) -0.004(16)
C64 0.19(4) 0.053(15) 0.09(2) 0.04(2) 0.06(3) 0.000(14)
C65 0.16(3) 0.068(17) 0.10(2) -0.019(19) 0.04(2) -0.010(15)
C66 0.094(16) 0.062(14) 0.069(16) -0.012(12) 0.022(14) -0.002(11)
N2 0.047(8) 0.041(8) 0.062(11) -0.002(6) 0.024(9) -0.014(7)
N11 0.062(9) 0.033(7) 0.057(10) 0.016(6) 0.031(8) 0.011(6)
O3 0.052(7) 0.061(7) 0.076(9) 0.002(6) 0.035(7) -0.009(6)
O4 0.059(8) 0.060(7) 0.052(8) 0.020(6) 0.026(7) -0.012(6)
O5 0.049(7) 0.039(6) 0.061(8) -0.001(5) 0.026(6) -0.006(5)
O6 0.084(10) 0.055(8) 0.055(9) -0.006(7) 0.033(8) -0.009(7)
C67 0.070(11) 0.051(14) 0.069(13) -0.011(9) 0.027(10) -0.002(9)
F1 0.068(9) 0.179(17) 0.23(2) 0.026(10) 0.014(12) 0.032(16)
F2 0.181(16) 0.072(8) 0.148(15) 0.011(9) 0.062(13) 0.037(9)
F3 0.24(2) 0.117(12) 0.158(16) -0.002(13) 0.138(17) -0.031(11)
F4 0.084(10) 0.084(10) 0.27(2) -0.024(8) 0.014(13) 0.042(13)
F5 0.110(10) 0.068(8) 0.159(14) 0.009(7) 0.066(11) 0.025(8)
F6 0.33(3) 0.100(11) 0.106(14) 0.075(14) 0.084(17) 0.006(10)
Cl1 0.091(4) 0.053(3) 0.050(3) 0.005(2) 0.030(3) 0.007(2)
Ru1 0.0455(6) 0.0367(6) 0.0427(7) 0.0095(8) 0.0157(5) 0.0000(8)
P1 0.071(4) 0.051(3) 0.080(4) 0.006(3) 0.017(3) 0.002(3)

loop_
_atom_type_symbol
_atom_type_description
_atom_type_scat_dispersion_real
_atom_type_scat_dispersion_imag
_atom_type_scat_source
C C 0.0033 0.0016 'International Tables Vol C Tables 4.2.6.8 and 6.1.1.4'
H H 0.0000 0.0000 'International Tables Vol C Tables 4.2.6.8 and 6.1.1.4'
N N 0.0061 0.0033 'International Tables Vol C Tables 4.2.6.8 and 6.1.1.4'
O O 0.0106 0.0060 'International Tables Vol C Tables 4.2.6.8 and 6.1.1.4'
F F 0.0171 0.0103 'International Tables Vol C Tables 4.2.6.8 and 6.1.1.4'
Cl Cl 0.1484 0.1585 'International Tables Vol C Tables 4.2.6.8 and 6.1.1.4'
Ru Ru -1.2594 0.8363 'International Tables Vol C Tables 4.2.6.8 and 6.1.1.4'
P P 0.1023 0.0942 'International Tables Vol C Tables 4.2.6.8 and 6.1.1.4'

loop_
_geom_angle_atom_site_label_1
_geom_angle_atom_site_label_2
_geom_angle_atom_site_label_3
_geom_angle_site_symmetry_1
_geom_angle_site_symmetry_3
_geom_angle
_geom_angle_publ_flag
O5 C1 C12 . . 104.9(12) ?
O5 C1 C2 . . 112.1(11) ?
C12 C1 C2 . . 110.3(12) ?
O5 C1 H1A . . 109.800000 ?
C12 C1 H1A . . 109.800000 ?
C2 C1 H1A . . 109.800000 ?
O3 C3 C4 . . 111.7(14) ?
O3 C3 C2 . . 105.7(12) ?
C4 C3 C2 . . 109.8(13) ?
O3 C3 H3 . . 109.900000 ?
C4 C3 H3 . . 109.900000 ?
C2 C3 H3 . . 109.900000 ?
O4 C4 C3 . . 108.7(14) ?
O4 C4 C5 . . 109.1(14) ?
C3 C4 C5 . . 107.2(14) ?
O4 C4 H4 . . 110.600000 ?
C3 C4 H4 . . 110.600000 ?
C5 C4 H4 . . 110.600000 ?
O5 C5 C6 . . 107.2(14) ?
O5 C5 C4 . . 105.1(13) ?
C6 C5 C4 . . 115.1(14) ?
O5 C5 H5 . . 109.800000 ?
C6 C5 H5 . . 109.800000 ?
C4 C5 H5 . . 109.800000 ?
O6 C6 C5 . . 111.6(14) ?
O6 C6 H6A . . 109.300000 ?
C5 C6 H6A . . 109.300000 ?
O6 C6 H6B . . 109.300000 ?
C5 C6 H6B . . 109.300000 ?
H6A C6 H6B . . 108.000000 ?
N2 C2 C3 . . 108.6(13) ?
N2 C2 C1 . . 108.4(12) ?
C3 C2 C1 . . 114.4(12) ?
N2 C2 H2 . . 108.400000 ?
C3 C2 H2 . . 108.400000 ?
C1 C2 H2 . . 108.400000 ?
N11 C12 C13 . . 122.5(15) ?
N11 C12 C1 . . 115.8(14) ?
C13 C12 C1 . . 121.5(14) ?
C12 C13 C14 . . 121.3(18) ?
C12 C13 H13A . . 119.300000 ?
C14 C13 H13A . . 119.300000 ?
C13 C14 C15 . . 116.9(18) ?
C13 C14 H14A . . 121.600000 ?
C15 C14 H14A . . 121.600000 ?
C16 C15 C14 . . 119.1(17) ?
C16 C15 H15A . . 120.500000 ?
C14 C15 H15A . . 120.500000 ?
C15 C16 N11 . . 125.1(16) ?
C15 C16 H16A . . 117.500000 ?
N11 C16 H16A . . 117.500000 ?
C22 C21 C26 . . 118.1(15) ?
C22 C21 C27 . . 120.1(14) ?
C26 C21 C27 . . 121.8(15) ?
C22 C21 Ru1 . . 71.6(9) ?
C26 C21 Ru1 . . 70.5(9) ?
C27 C21 Ru1 . . 131.4(12) ?
C21 C22 C23 . . 121.9(15) ?
C21 C22 Ru1 . . 71.6(9) ?
C23 C22 Ru1 . . 71.0(9) ?
C21 C22 H22 . . 118.200000 ?
C23 C22 H22 . . 118.200000 ?
Ru1 C22 H22 . . 118.200000 ?
C22 C23 C24 . . 120.3(15) ?
C22 C23 Ru1 . . 71.5(9) ?
C24 C23 Ru1 . . 72.0(10) ?
C22 C23 H23 . . 119.400000 ?
C24 C23 H23 . . 119.400000 ?
Ru1 C23 H23 . . 119.400000 ?
C25 C24 C23 . . 118.0(16) ?
C25 C24 C30 . . 121.3(16) ?
C23 C24 C30 . . 120.6(17) ?
C25 C24 Ru1 . . 69.9(10) ?
C23 C24 Ru1 . . 69.8(11) ?
C30 C24 Ru1 . . 128.1(14) ?
C24 C25 C26 . . 120.7(15) ?
C24 C25 Ru1 . . 73.3(11) ?
C26 C25 Ru1 . . 70.8(10) ?
C24 C25 H25 . . 119.200000 ?
C26 C25 H25 . . 119.200000 ?
Ru1 C25 H25 . . 119.200000 ?
C21 C26 C25 . . 120.9(15) ?
C21 C26 Ru1 . . 71.9(9) ?
C25 C26 Ru1 . . 70.6(10) ?
C21 C26 H26 . . 118.900000 ?
C25 C26 H26 . . 118.900000 ?
Ru1 C26 H26 . . 118.900000 ?
C28 C27 C29 . . 113.1(19) ?
C28 C27 C21 . . 108.2(16) ?
C29 C27 C21 . . 113.7(14) ?
C28 C27 H27 . . 107.200000 ?
C29 C27 H27 . . 107.200000 ?
C21 C27 H27 . . 107.200000 ?
C27 C28 H28A . . 109.500000 ?
C27 C28 H28B . . 109.500000 ?
H28A C28 H28B . . 109.500000 ?
C27 C28 H28C . . 109.500000 ?
H28A C28 H28C . . 109.500000 ?
H28B C28 H28C . . 109.500000 ?
C27 C29 H29A . . 109.500000 ?
C27 C29 H29B . . 109.500000 ?
H29A C29 H29B . . 109.500000 ?
C27 C29 H29C . . 109.500000 ?
H29A C29 H29C . . 109.500000 ?
H29B C29 H29C . . 109.500000 ?
C24 C30 H30A . . 109.500000 ?
C24 C30 H30B . . 109.500000 ?
H30A C30 H30B . . 109.500000 ?
C24 C30 H30C . . 109.500000 ?
H30A C30 H30C . . 109.500000 ?
H30B C30 H30C . . 109.500000 ?
C32 C31 C36 . . 122.(2) ?
C32 C31 C37 . . 121.(2) ?
C36 C31 C37 . . 117.(2) ?
C31 C32 C33 . . 121.(2) ?
C31 C32 H32 . . 119.600000 ?
C33 C32 H32 . . 119.600000 ?
C34 C33 C32 . . 118.(3) ?
C34 C33 H33 . . 121.200000 ?
C32 C33 H33 . . 121.200000 ?
C33 C34 C35 . . 122.(3) ?
C33 C34 H34 . . 118.900000 ?
C35 C34 H34 . . 118.900000 ?
C34 C35 C36 . . 120.(2) ?
C34 C35 H35 . . 120.200000 ?
C36 C35 H35 . . 120.200000 ?
C31 C36 C35 . . 118.(2) ?
C31 C36 H36 . . 121.200000 ?
C35 C36 H36 . . 121.200000 ?
O3 C37 C31 . . 113.8(15) ?
O3 C37 H37A . . 108.800000 ?
C31 C37 H37A . . 108.800000 ?
O3 C37 H37B . . 108.800000 ?
C31 C37 H37B . . 108.800000 ?
H37A C37 H37B . . 107.700000 ?
C42 C41 C46 . . 119.1(17) ?
C42 C41 C47 . . 120.5(17) ?
C46 C41 C47 . . 120.4(17) ?
C41 C42 C43 . . 123.(2) ?
C41 C42 H42 . . 118.400000 ?
C43 C42 H42 . . 118.400000 ?
C42 C43 C44 . . 119.(3) ?
C42 C43 H43 . . 120.400000 ?
C44 C43 H43 . . 120.400000 ?
C43 C44 C45 . . 121.(2) ?
C43 C44 H44 . . 119.600000 ?
C45 C44 H44 . . 119.600000 ?
C44 C45 C46 . . 118.(2) ?
C44 C45 H45 . . 120.900000 ?
C46 C45 H45 . . 120.900000 ?
C41 C46 C45 . . 119.(2) ?
C41 C46 H46 . . 120.300000 ?
C45 C46 H46 . . 120.300000 ?
O4 C47 C41 . . 108.8(14) ?
O4 C47 H47A . . 109.900000 ?
C41 C47 H47A . . 109.900000 ?
O4 C47 H47B . . 109.900000 ?
C41 C47 H47B . . 109.900000 ?
H47A C47 H47B . . 108.300000 ?
C62 C61 C66 . . 118.(2) ?
C62 C61 C67 . . 122.3(18) ?
C66 C61 C67 . . 119.2(19) ?
C61 C62 C63 . . 121.(2) ?
C61 C62 H62 . . 119.400000 ?
C63 C62 H62 . . 119.400000 ?
C62 C63 C64 . . 118.(2) ?
C62 C63 H63 . . 120.800000 ?
C64 C63 H63 . . 120.800000 ?
C65 C64 C63 . . 120.(3) ?
C65 C64 H64 . . 120.000000 ?
C63 C64 H64 . . 120.000000 ?
C64 C65 C66 . . 121.(3) ?
C64 C65 H65 . . 119.300000 ?
C66 C65 H65 . . 119.300000 ?
C65 C66 C61 . . 120.(2) ?
C65 C66 H66 . . 119.800000 ?
C61 C66 H66 . . 119.800000 ?
C2 N2 Ru1 . . 120.2(10) ?
C2 N2 H2A . . 102.(10) ?
Ru1 N2 H2A . . 100.(10) ?
C2 N2 H2B . . 114.(10) ?
Ru1 N2 H2B . . 82.(10) ?
H2A N2 H2B . . 137.(10) ?
C12 N11 C16 . . 115.1(14) ?
C12 N11 Ru1 . . 126.6(11) ?
C16 N11 Ru1 . . 118.2(10) ?
C3 O3 C37 . . 113.5(15) ?
C47 O4 C4 . . 111.6(14) ?
C1 O5 C5 . . 114.5(11) ?
C6 O6 C67 . . 113.9(14) ?
O6 C67 C61 . . 115.2(15) ?
O6 C67 H67A . . 108.500000 ?
C61 C67 H67A . . 108.500000 ?
O6 C67 H67B . . 108.500000 ?
C61 C67 H67B . . 108.500000 ?
H67A C67 H67B . . 107.500000 ?
N11 Ru1 N2 . . 87.3(5) ?
N11 Ru1 C25 . . 115.6(6) ?
N2 Ru1 C25 . . 96.4(6) ?
N11 Ru1 C26 . . 153.8(5) ?
N2 Ru1 C26 . . 91.8(6) ?
C25 Ru1 C26 . . 38.5(6) ?
N11 Ru1 C23 . . 93.7(6) ?
N2 Ru1 C23 . . 162.6(6) ?
C25 Ru1 C23 . . 67.5(6) ?
C26 Ru1 C23 . . 79.7(6) ?
N11 Ru1 C22 . . 121.4(6) ?
N2 Ru1 C22 . . 149.9(6) ?
C25 Ru1 C22 . . 79.8(6) ?
C26 Ru1 C22 . . 66.6(6) ?
C23 Ru1 C22 . . 37.5(6) ?
N11 Ru1 C21 . . 158.2(5) ?
N2 Ru1 C21 . . 113.8(5) ?
C25 Ru1 C21 . . 69.0(6) ?
C26 Ru1 C21 . . 37.6(5) ?
C23 Ru1 C21 . . 67.8(6) ?
C22 Ru1 C21 . . 36.9(6) ?
N11 Ru1 C24 . . 91.2(6) ?
N2 Ru1 C24 . . 124.5(6) ?
C25 Ru1 C24 . . 36.8(7) ?
C26 Ru1 C24 . . 67.9(7) ?
C23 Ru1 C24 . . 38.2(5) ?
C22 Ru1 C24 . . 68.1(6) ?
C21 Ru1 C24 . . 81.1(6) ?
N11 Ru1 Cl1 . . 85.0(4) ?
N2 Ru1 Cl1 . . 82.4(4) ?
C25 Ru1 Cl1 . . 159.3(5) ?
C26 Ru1 Cl1 . . 120.8(5) ?
C23 Ru1 Cl1 . . 115.0(5) ?
C22 Ru1 Cl1 . . 90.9(5) ?
C21 Ru1 Cl1 . . 92.4(4) ?
C24 Ru1 Cl1 . . 152.7(5) ?
F1 P1 F6 . . 91.4(13) ?
F1 P1 F3 . . 91.8(12) ?
F6 P1 F3 . . 176.3(12) ?
F1 P1 F2 . . 90.4(10) ?
F6 P1 F2 . . 88.9(9) ?
F3 P1 F2 . . 93.0(10) ?
F1 P1 F4 . . 179.1(13) ?
F6 P1 F4 . . 89.5(12) ?
F3 P1 F4 . . 87.3(12) ?
F2 P1 F4 . . 89.9(9) ?
F1 P1 F5 . . 92.7(10) ?
F6 P1 F5 . . 89.0(9) ?
F3 P1 F5 . . 88.9(9) ?
F2 P1 F5 . . 176.3(10) ?
F4 P1 F5 . . 87.0(8) ?

loop_
_geom_bond_atom_site_label_1
_geom_bond_atom_site_label_2
_geom_bond_site_symmetry_2
_geom_bond_distance
_geom_bond_publ_flag
C1 O5 . 1.428(16) ?
C1 C12 . 1.516(19) ?
C1 C2 . 1.536(19) ?
C1 H1A . 0.980000 ?
C3 O3 . 1.431(18) ?
C3 C4 . 1.52(2) ?
C3 C2 . 1.527(19) ?
C3 H3 . 0.980000 ?
C4 O4 . 1.438(19) ?
C4 C5 . 1.53(2) ?
C4 H4 . 0.980000 ?
C5 O5 . 1.455(18) ?
C5 C6 . 1.50(2) ?
C5 H5 . 0.980000 ?
C6 O6 . 1.38(2) ?
C6 H6A . 0.970000 ?
C6 H6B . 0.970000 ?
C2 N2 . 1.48(2) ?
C2 H2 . 0.980000 ?
C12 N11 . 1.353(19) ?
C12 C13 . 1.36(2) ?
C13 C14 . 1.38(2) ?
C13 H13A . 0.930000 ?
C14 C15 . 1.38(2) ?
C14 H14A . 0.930000 ?
C15 C16 . 1.35(2) ?
C15 H15A . 0.930000 ?
C16 N11 . 1.359(18) ?
C16 H16A . 0.930000 ?
C21 C22 . 1.38(2) ?
C21 C26 . 1.40(2) ?
C21 C27 . 1.53(2) ?
C21 Ru1 . 2.184(15) ?
C22 C23 . 1.40(2) ?
C22 Ru1 . 2.184(15) ?
C22 H22 . 0.980000 ?
C23 C24 . 1.43(2) ?
C23 Ru1 . 2.177(17) ?
C23 H23 . 0.980000 ?
C24 C25 . 1.38(2) ?
C24 C30 . 1.49(2) ?
C24 Ru1 . 2.207(18) ?
C25 C26 . 1.43(2) ?
C25 Ru1 . 2.164(18) ?
C25 H25 . 0.980000 ?
C26 Ru1 . 2.166(17) ?
C26 H26 . 0.980000 ?
C27 C28 . 1.49(3) ?
C27 C29 . 1.51(2) ?
C27 H27 . 0.980000 ?
C28 H28A . 0.960000 ?
C28 H28B . 0.960000 ?
C28 H28C . 0.960000 ?
C29 H29A . 0.960000 ?
C29 H29B . 0.960000 ?
C29 H29C . 0.960000 ?
C30 H30A . 0.960000 ?
C30 H30B . 0.960000 ?
C30 H30C . 0.960000 ?
C31 C32 . 1.33(3) ?
C31 C36 . 1.38(3) ?
C31 C37 . 1.50(3) ?
C32 C33 . 1.43(3) ?
C32 H32 . 0.930000 ?
C33 C34 . 1.34(4) ?
C33 H33 . 0.930000 ?
C34 C35 . 1.38(4) ?
C34 H34 . 0.930000 ?
C35 C36 . 1.41(3) ?
C35 H35 . 0.930000 ?
C36 H36 . 0.930000 ?
C37 O3 . 1.44(2) ?
C37 H37A . 0.970000 ?
C37 H37B . 0.970000 ?
C41 C42 . 1.34(2) ?
C41 C46 . 1.40(2) ?
C41 C47 . 1.51(2) ?
C42 C43 . 1.36(3) ?
C42 H42 . 0.930000 ?
C43 C44 . 1.37(3) ?
C43 H43 . 0.930000 ?
C44 C45 . 1.40(3) ?
C44 H44 . 0.930000 ?
C45 C46 . 1.41(3) ?
C45 H45 . 0.930000 ?
C46 H46 . 0.930000 ?
C47 O4 . 1.41(2) ?
C47 H47A . 0.970000 ?
C47 H47B . 0.970000 ?
C61 C62 . 1.38(3) ?
C61 C66 . 1.39(3) ?
C61 C67 . 1.49(3) ?
C62 C63 . 1.38(3) ?
C62 H62 . 0.930000 ?
C63 C64 . 1.40(4) ?
C63 H63 . 0.930000 ?
C64 C65 . 1.35(4) ?
C64 H64 . 0.930000 ?
C65 C66 . 1.36(3) ?
C65 H65 . 0.930000 ?
C66 H66 . 0.930000 ?
N2 Ru1 . 2.153(13) ?
N2 H2A . 0.87(3) ?
N2 H2B . 0.87(3) ?
N11 Ru1 . 2.091(14) ?
O6 C67 . 1.43(2) ?
C67 H67A . 0.970000 ?
C67 H67B . 0.970000 ?
F1 P1 . 1.505(16) ?
F2 P1 . 1.569(14) ?
F3 P1 . 1.551(15) ?
F4 P1 . 1.573(16) ?
F5 P1 . 1.599(13) ?
F6 P1 . 1.533(16) ?
Cl1 Ru1 . 2.374(5) ?

loop_
_geom_hbond_atom_site_label_D
_geom_hbond_atom_site_label_H
_geom_hbond_atom_site_label_A
_geom_hbond_site_symmetry_A
_geom_hbond_distance_DH
_geom_hbond_distance_HA
_geom_hbond_distance_DA
_geom_hbond_angle_DHA
_geom_hbond_publ_flag
C37 H37A O4 . 0.970000 2.560000 3.15(2) 119.000000 ?
C47 H47A Cl1 2_657 0.970000 2.930000 3.868(19) 161.900000 ?
C67 H67B Cl1 2_657 0.970000 2.920000 3.56(2) 124.200000 ?
N2 H2A Cl1 . 0.87(3) 2.53(17) 2.987(15) 114.(14) ?
N2 H2B F5 . 0.87(3) 2.56(9) 3.37(2) 155.(17) ?

loop_
_geom_torsion_atom_site_label_1
_geom_torsion_atom_site_label_2
_geom_torsion_atom_site_label_3
_geom_torsion_atom_site_label_4
_geom_torsion_site_symmetry_1
_geom_torsion_site_symmetry_2
_geom_torsion_site_symmetry_3
_geom_torsion_site_symmetry_4
_geom_torsion
_geom_torsion_publ_flag
O3 C3 C4 O4 . . . . -65.5(19) ?
C2 C3 C4 O4 . . . . 177.6(14) ?
O3 C3 C4 C5 . . . . 176.6(13) ?
C2 C3 C4 C5 . . . . 59.7(19) ?
O4 C4 C5 O5 . . . . 173.5(13) ?
C3 C4 C5 O5 . . . . -68.9(17) ?
O4 C4 C5 C6 . . . . 56.(2) ?
C3 C4 C5 C6 . . . . 173.5(15) ?
O5 C5 C6 O6 . . . . -71.3(17) ?
C4 C5 C6 O6 . . . . 45.(2) ?
O3 C3 C2 N2 . . . . 72.6(16) ?
C4 C3 C2 N2 . . . . -166.8(14) ?
O3 C3 C2 C1 . . . . -166.1(13) ?
C4 C3 C2 C1 . . . . -46.(2) ?
O5 C1 C2 N2 . . . . 161.6(13) ?
C12 C1 C2 N2 . . . . -81.9(16) ?
O5 C1 C2 C3 . . . . 40.2(18) ?
C12 C1 C2 C3 . . . . 156.7(14) ?
O5 C1 C12 N11 . . . . 176.6(13) ?
C2 C1 C12 N11 . . . . 55.8(17) ?
O5 C1 C12 C13 . . . . 2.9(19) ?
C2 C1 C12 C13 . . . . -118.0(16) ?
N11 C12 C13 C14 . . . . 3.(3) ?
C1 C12 C13 C14 . . . . 175.9(15) ?
C12 C13 C14 C15 . . . . -2.(3) ?
C13 C14 C15 C16 . . . . 0.(3) ?
C14 C15 C16 N11 . . . . 1.(3) ?
C26 C21 C22 C23 . . . . 2.(2) ?
C27 C21 C22 C23 . . . . 179.9(16) ?
Ru1 C21 C22 C23 . . . . -52.3(15) ?
C26 C21 C22 Ru1 . . . . 54.8(14) ?
C27 C21 C22 Ru1 . . . . -127.8(15) ?
C21 C22 C23 C24 . . . . -3.(3) ?
Ru1 C22 C23 C24 . . . . -55.1(15) ?
C21 C22 C23 Ru1 . . . . 52.5(15) ?
C22 C23 C24 C25 . . . . 2.(3) ?
Ru1 C23 C24 C25 . . . . -52.4(15) ?
C22 C23 C24 C30 . . . . 178.0(17) ?
Ru1 C23 C24 C30 . . . . 123.2(18) ?
C22 C23 C24 Ru1 . . . . 54.9(15) ?
C23 C24 C25 C26 . . . . -2.(3) ?
C30 C24 C25 C26 . . . . -177.9(17) ?
Ru1 C24 C25 C26 . . . . -54.7(15) ?
C23 C24 C25 Ru1 . . . . 52.4(15) ?
C30 C24 C25 Ru1 . . . . -123.2(18) ?
C22 C21 C26 C25 . . . . -2.(2) ?
C27 C21 C26 C25 . . . . -179.8(15) ?
Ru1 C21 C26 C25 . . . . 52.9(15) ?
C22 C21 C26 Ru1 . . . . -55.3(14) ?
C27 C21 C26 Ru1 . . . . 127.3(16) ?
C24 C25 C26 C21 . . . . 2.(3) ?
Ru1 C25 C26 C21 . . . . -53.5(14) ?
C24 C25 C26 Ru1 . . . . 55.9(16) ?
C22 C21 C27 C28 . . . . -90.(2) ?
C26 C21 C27 C28 . . . . 87.(2) ?
Ru1 C21 C27 C28 . . . . 178.6(14) ?
C22 C21 C27 C29 . . . . 143.4(19) ?
C26 C21 C27 C29 . . . . -39.(3) ?
Ru1 C21 C27 C29 . . . . 52.(2) ?
C36 C31 C32 C33 . . . . 3.(3) ?
C37 C31 C32 C33 . . . . -179.7(18) ?
C31 C32 C33 C34 . . . . -3.(3) ?
C32 C33 C34 C35 . . . . 3.(4) ?
C33 C34 C35 C36 . . . . -3.(4) ?
C32 C31 C36 C35 . . . . -3.(3) ?
C37 C31 C36 C35 . . . . 179.6(18) ?
C34 C35 C36 C31 . . . . 3.(3) ?
C32 C31 C37 O3 . . . . -106.(2) ?
C36 C31 C37 O3 . . . . 71.(2) ?
C46 C41 C42 C43 . . . . 1.(3) ?
C47 C41 C42 C43 . . . . -178.1(18) ?
C41 C42 C43 C44 . . . . -1.(3) ?
C42 C43 C44 C45 . . . . 2.(3) ?
C43 C44 C45 C46 . . . . -3.(3) ?
C42 C41 C46 C45 . . . . -1.(3) ?
C47 C41 C46 C45 . . . . 177.5(18) ?
C44 C45 C46 C41 . . . . 2.(3) ?
C42 C41 C47 O4 . . . . -46.(2) ?
C46 C41 C47 O4 . . . . 134.7(17) ?
C66 C61 C62 C63 . . . . 3.(3) ?
C67 C61 C62 C63 . . . . 180.(2) ?
C61 C62 C63 C64 . . . . -3.(4) ?
C62 C63 C64 C65 . . . . 2.(4) ?
C63 C64 C65 C66 . . . . 0.(5) ?
C64 C65 C66 C61 . . . . -1.(4) ?
C62 C61 C66 C65 . . . . -1.(3) ?
C67 C61 C66 C65 . . . . -177.(2) ?
C3 C2 N2 Ru1 . . . . 165.5(10) ?
C1 C2 N2 Ru1 . . . . 40.7(16) ?
C13 C12 N11 C16 . . . . -1.(2) ?
C1 C12 N11 C16 . . . . -174.7(12) ?
C13 C12 N11 Ru1 . . . . -177.2(12) ?
C1 C12 N11 Ru1 . . . . 9.1(19) ?
C15 C16 N11 C12 . . . . -1.(2) ?
C15 C16 N11 Ru1 . . . . 175.7(14) ?
C4 C3 O3 C37 . . . . 98.5(17) ?
C2 C3 O3 C37 . . . . -142.2(14) ?
C31 C37 O3 C3 . . . . 89.(2) ?
C41 C47 O4 C4 . . . . -172.2(14) ?
C3 C4 O4 C47 . . . . 107.2(17) ?
C5 C4 O4 C47 . . . . -136.2(16) ?
C12 C1 O5 C5 . . . . -171.9(12) ?
C2 C1 O5 C5 . . . . -52.2(17) ?
C6 C5 O5 C1 . . . . -170.4(12) ?
C4 C5 O5 C1 . . . . 66.7(17) ?
C5 C6 O6 C67 . . . . 165.4(14) ?
C6 O6 C67 C61 . . . . 63.(2) ?
C62 C61 C67 O6 . . . . 40.(3) ?
C66 C61 C67 O6 . . . . -143.6(19) ?

loop_
_publcif_info_tables.block_id
_publcif_info_tables.reference_item
{a3207aeb-2b8c-427c-a247-a6c3c0ee0562} '_publcif_info_datablock.publ_exptl'

loop_
_publcif_info_cif.paper_type
CE

loop_
_publcif_info_datablock.id
_publcif_info_datablock.publ_exptl
_publcif_info_datablock.publ_geom
_publcif_info_datablock.structure
{a3207aeb-2b8c-427c-a247-a6c3c0ee0562} ? ? ?
{d26d6c8a-a9b5-416d-a7ce-dad270bf3b24} y y y

loop_
_publcif_info_exptl_table_extra_item
sin_theta_over_lambda_max

loop_
_publcif_info_exptl_table_header_item
?
